data_4123970
loop_
_publ_author_name
'Stitzer, K.E.'
'El Abed, A.'
'zur Loye, H.C.'
'Darriet, J.'

_publ_section_title
;
 Growth of Sr6 Rh5 O15 single crystals from high-temperature solutions:
 structure determination using the traditional 3-D and the 4-D superspace
 group methods and magnetic measurements on oriented single crystals
;
_journal_name_full 'Journal of the American Chemical Society'
_journal_page_first 8790
_journal_page_last 8796
_journal_volume 123
_journal_year 2001
_chemical_formula_sum 'O14.994 Rh4.998'
_chemical_name_systematic 'Sr6 Rh5 O15'
_space_group_IT_number 166
_symmetry_space_group_name_Hall '-R 3 2"'
_symmetry_space_group_name_H-M 'R -3 m :H'
_cell_angle_alpha 90
_cell_angle_beta 90
_cell_angle_gamma 120
_cell_formula_units_Z 1
_cell_length_a 9.6517
_cell_length_b 9.6517
_cell_length_c 2.6096
_cell_volume 210.529
_citation_journal_id_ASTM JACSAT
_cod_data_source_file Stitzer_JACSAT_2001_1123.cif
_cod_data_source_block O14.994Rh4.998
_cod_original_cell_volume 210.5291
_cod_database_code 4123970

loop_
_symmetry_equiv_pos_as_xyz
x,y,z
-y,x-y,z
-x+y,-x,z
y,x,-z
-x,-x+y,-z
x-y,-y,-z
-x,-y,-z
y,-x+y,-z
x-y,x,-z
-y,-x,z
x,x-y,z
-x+y,y,z
x+2/3,y+1/3,z+1/3
-y+2/3,x-y+1/3,z+1/3
-x+y+2/3,-x+1/3,z+1/3
y+2/3,x+1/3,-z+1/3
-x+2/3,-x+y+1/3,-z+1/3
x-y+2/3,-y+1/3,-z+1/3
-x+2/3,-y+1/3,-z+1/3
y+2/3,-x+y+1/3,-z+1/3
x-y+2/3,x+1/3,-z+1/3
-y+2/3,-x+1/3,z+1/3
x+2/3,x-y+1/3,z+1/3
-x+y+2/3,y+1/3,z+1/3
x+1/3,y+2/3,z+2/3
-y+1/3,x-y+2/3,z+2/3
-x+y+1/3,-x+2/3,z+2/3
y+1/3,x+2/3,-z+2/3
-x+1/3,-x+y+2/3,-z+2/3
x-y+1/3,-y+2/3,-z+2/3
-x+1/3,-y+2/3,-z+2/3
y+1/3,-x+y+2/3,-z+2/3
x-y+1/3,x+2/3,-z+2/3
-y+1/3,-x+2/3,z+2/3
x+1/3,x-y+2/3,z+2/3
-x+y+1/3,y+2/3,z+2/3

loop_
_atom_site_label
_atom_site_type_symbol
_atom_site_fract_x
_atom_site_fract_y
_atom_site_fract_z
_atom_site_occupancy
_atom_site_U_iso_or_equiv
Rh2 Rh 0 0 0.5 0.833 0.0
Rh1 Rh 0 0 0 0.833 0.0
O1 O 0.1579 0.1579 0.5 0.833 0.0
